data_2241282
loop_
_publ_author_name
'Reed, Carly R.'
'Brennessel, William W.'

_publ_section_title
;
 The crystal structures of
 tetrakis(\m-<i>n</i>-butyrato-\k^2^<i>O</i>:<i>O</i>')bis[bromidorhenium(III)]
 and
 tetrakis(\m-<i>n</i>-butyrato-\k^2^<i>O</i>:<i>O</i>')bis[chloridorhenium(III)]
 acetonitrile disolvate
;
_journal_coeditor_code PJ2025
_journal_issue 12
_journal_name_full 'Acta Crystallographica Section E'
_journal_page_first 1480
_journal_page_last 1484
_journal_paper_doi 10.1107/S2056989015020563
_journal_volume 71
_journal_year 2015
_chemical_formula_iupac '[Re2 Br2 (C4 H7  O2)4]'
_chemical_formula_moiety 'C16 H28 Br2 O8 Re2'
_chemical_formula_sum 'C16 H28 Br2 O8 Re2'
_chemical_formula_weight 880.60
_chemical_name_common brocr01
_chemical_name_systematic Tetrakis(\m-<i>n</i>-butyrato-\k^2^<i>O</i>:<i>O</i>')bis[bromidorhenium(III)]
_space_group_crystal_system monoclinic
_space_group_IT_number 14
_space_group_name_Hall '-P 2yn'
_space_group_name_H-M_alt 'P 1 21/n 1'
_symmetry_space_group_name_Hall '-P 2yn'
_symmetry_space_group_name_H-M 'P 1 21/n 1'
_atom_sites_solution_hydrogens geom
_atom_sites_solution_primary direct
_atom_sites_solution_secondary difmap
_audit_creation_method SHELXL-2014/7
_cell_angle_alpha 90
_cell_angle_beta 100.5380(16)
_cell_angle_gamma 90
_cell_formula_units_Z 2
_cell_length_a 6.6833(5)
_cell_length_b 12.2817(10)
_cell_length_c 14.6134(12)
_cell_measurement_reflns_used 3849
_cell_measurement_temperature 100.0(5)
_cell_measurement_theta_max 38.24
_cell_measurement_theta_min 3.29
_cell_volume 1179.27(16)
_computing_cell_refinement
;
SAINT (Bruker, 2014)
;
_computing_data_collection
;
APEX2 (Bruker, 2014)
;
_computing_data_reduction
;
SAINT (Bruker, 2014)
;
_computing_molecular_graphics
;
SHELXTL (Sheldrick, 2008)
;
_computing_publication_material
;
SHELXTL (Sheldrick, 2008)
;
_computing_structure_refinement
;
SHELXL2014 (Sheldrick, 2015)
;
_computing_structure_solution
;
SIR2011 (Burla <i>et al.</i>,  2012)
;
_diffrn_ambient_temperature 100.0(5)
_diffrn_measured_fraction_theta_full 0.995
_diffrn_measured_fraction_theta_max 0.974
_diffrn_measurement_device_type 'Bruker SMART APEXII CCD platform'
_diffrn_measurement_method '\w scans'
_diffrn_radiation_type MoK\a
_diffrn_radiation_wavelength 0.71073
_diffrn_reflns_av_R_equivalents 0.0387
_diffrn_reflns_limit_h_max 11
_diffrn_reflns_limit_h_min -11
_diffrn_reflns_limit_k_max 21
_diffrn_reflns_limit_k_min -21
_diffrn_reflns_limit_l_max 25
_diffrn_reflns_limit_l_min -25
_diffrn_reflns_number 43018
_diffrn_reflns_theta_full 37.785
_diffrn_reflns_theta_max 38.466
_diffrn_reflns_theta_min 2.182
_exptl_absorpt_coefficient_mu 13.680
_exptl_absorpt_correction_T_max 0.4403
_exptl_absorpt_correction_T_min 0.1608
_exptl_absorpt_correction_type multi-scan
_exptl_absorpt_process_details
;
(SADABS; Sheldrick, 2014)
;
_exptl_crystal_colour orange
_exptl_crystal_density_diffrn 2.480
_exptl_crystal_description needle
_exptl_crystal_F_000 816
_exptl_crystal_size_max 0.36
_exptl_crystal_size_mid 0.16
_exptl_crystal_size_min 0.12
_refine_diff_density_max 2.107
_refine_diff_density_min -1.555
_refine_ls_extinction_method none
_refine_ls_goodness_of_fit_ref 1.037
_refine_ls_hydrogen_treatment constr
_refine_ls_matrix_type full
_refine_ls_number_parameters 129
_refine_ls_number_reflns 6464
_refine_ls_number_restraints 0
_refine_ls_restrained_S_all 1.037
_refine_ls_R_factor_all 0.0288
_refine_ls_R_factor_gt 0.0213
_refine_ls_shift/su_max 0.001
_refine_ls_shift/su_mean 0.000
_refine_ls_structure_factor_coef Fsqd
_refine_ls_weighting_details 'w=1/[\s^2^(Fo^2^)+(0.0202P)^2^+0.9723P] where P=(Fo^2^+2Fc^2^)/3'
_refine_ls_weighting_scheme calc
_refine_ls_wR_factor_gt 0.0447
_refine_ls_wR_factor_ref 0.0465
_reflns_number_gt 5503
_reflns_number_total 6464
_reflns_threshold_expression 'I > 2\s(I)'
_cod_data_source_file pj2025sup1.cif
_cod_data_source_block 1
_cod_database_code 2241282
_shelx_space_group_comment
;
The symmetry employed for this shelxl refinement is uniquely defined
by the following loop, which should always be used as a source of
symmetry information in preference to the above space-group names.
They are only intended as comments.
;
_shelx_estimated_absorpt_t_min 0.084
_shelx_estimated_absorpt_t_max 0.291

loop_
_space_group_symop_operation_xyz
'x, y, z'
'-x+1/2, y+1/2, -z+1/2'
'-x, -y, -z'
'x-1/2, -y-1/2, z-1/2'

loop_
_atom_site_type_symbol
_atom_site_label
_atom_site_fract_x
_atom_site_fract_y
_atom_site_fract_z
_atom_site_U_iso_or_equiv
_atom_site_adp_type
_atom_site_calc_flag
_atom_site_occupancy
Re Re1 0.41766(2) 0.44073(2) 0.53764(2) 0.00983(2) Uani d 1
Br Br1 0.19163(3) 0.30257(2) 0.61673(2) 0.01786(4) Uani d 1
O O1 0.5665(2) 0.31578(12) 0.48971(10) 0.0133(2) Uani d 1
O O2 0.7293(2) 0.43464(12) 0.41390(10) 0.0128(2) Uani d 1
O O3 0.1966(2) 0.43002(12) 0.42259(10) 0.0130(2) Uani d 1
O O4 0.3633(2) 0.54841(12) 0.34843(10) 0.0131(2) Uani d 1
C C1 0.6954(3) 0.33636(16) 0.43620(13) 0.0122(3) Uani d 1
C C2 0.8048(3) 0.24669(16) 0.39774(14) 0.0146(3) Uani d 1
H H2A 0.9528 0.2611 0.4142 0.018 Uiso calc 1
H H2B 0.7672 0.2486 0.3290 0.018 Uiso calc 1
C C3 0.7644(4) 0.13262(17) 0.43061(16) 0.0182(4) Uani d 1
H H3A 0.6184 0.1147 0.4112 0.022 Uiso calc 1
H H3B 0.7982 0.1293 0.4994 0.022 Uiso calc 1
C C4 0.8936(4) 0.05015(19) 0.38890(18) 0.0239(5) Uani d 1
H H4A 0.8633 -0.0234 0.4084 0.036 Uiso calc 1
H H4B 1.0381 0.0661 0.4107 0.036 Uiso calc 1
H H4C 0.8622 0.0549 0.3208 0.036 Uiso calc 1
C C5 0.2113(3) 0.48493(16) 0.34960(13) 0.0124(3) Uani d 1
C C6 0.0567(3) 0.47160(19) 0.26301(14) 0.0165(4) Uani d 1
H H6A 0.0077 0.5441 0.2391 0.020 Uiso calc 1
H H6B -0.0611 0.4302 0.2771 0.020 Uiso calc 1
C C7 0.1485(4) 0.4111(2) 0.18869(17) 0.0251(5) Uani d 1
H H7A 0.0414 0.3999 0.1330 0.030 Uiso calc 1
H H7B 0.2565 0.4566 0.1701 0.030 Uiso calc 1
C C8 0.2376(4) 0.3019(3) 0.2226(2) 0.0373(7) Uani d 1
H H8A 0.2849 0.2640 0.1715 0.056 Uiso calc 1
H H8B 0.1331 0.2579 0.2443 0.056 Uiso calc 1
H H8C 0.3524 0.3130 0.2740 0.056 Uiso calc 1

loop_
_atom_site_aniso_label
_atom_site_aniso_U_11
_atom_site_aniso_U_22
_atom_site_aniso_U_33
_atom_site_aniso_U_12
_atom_site_aniso_U_13
_atom_site_aniso_U_23
Re1 0.01032(3) 0.01015(3) 0.00965(3) -0.00067(2) 0.00351(2) -0.00002(2)
Br1 0.01861(9) 0.01864(9) 0.01763(9) -0.00465(7) 0.00674(7) 0.00246(7)
O1 0.0140(6) 0.0128(6) 0.0137(6) 0.0002(5) 0.0045(5) -0.0012(5)
O2 0.0124(6) 0.0132(6) 0.0139(6) 0.0008(5) 0.0050(5) -0.0011(5)
O3 0.0125(6) 0.0153(6) 0.0115(6) -0.0009(5) 0.0029(4) -0.0002(5)
O4 0.0140(6) 0.0141(6) 0.0115(6) -0.0006(5) 0.0028(5) 0.0014(5)
C1 0.0113(7) 0.0139(8) 0.0112(7) 0.0004(6) 0.0018(6) -0.0007(6)
C2 0.0143(8) 0.0129(8) 0.0174(8) 0.0029(6) 0.0049(7) -0.0030(6)
C3 0.0219(10) 0.0139(8) 0.0198(9) 0.0030(7) 0.0060(7) -0.0017(7)
C4 0.0274(12) 0.0185(10) 0.0258(11) 0.0081(8) 0.0048(9) -0.0023(8)
C5 0.0122(8) 0.0126(8) 0.0125(7) 0.0002(6) 0.0030(6) -0.0020(6)
C6 0.0162(9) 0.0210(9) 0.0114(8) -0.0008(7) 0.0002(6) -0.0004(7)
C7 0.0222(11) 0.0361(13) 0.0183(9) -0.0110(10) 0.0068(8) -0.0097(9)
C8 0.0262(13) 0.0418(17) 0.0430(16) 0.0033(12) 0.0035(11) -0.0264(13)

loop_
_atom_type_symbol
_atom_type_description
_atom_type_scat_dispersion_real
_atom_type_scat_dispersion_imag
_atom_type_scat_source
C C 0.0033 0.0016 'International Tables Vol C Tables 4.2.6.8 and 6.1.1.4'
H H 0.0000 0.0000 'International Tables Vol C Tables 4.2.6.8 and 6.1.1.4'
O O 0.0106 0.0060 'International Tables Vol C Tables 4.2.6.8 and 6.1.1.4'
Br Br -0.2901 2.4595 'International Tables Vol C Tables 4.2.6.8 and 6.1.1.4'
Re Re -1.0185 7.2310 'International Tables Vol C Tables 4.2.6.8 and 6.1.1.4'

loop_
_geom_angle_atom_site_label_1
_geom_angle_atom_site_label_2
_geom_angle_atom_site_label_3
_geom_angle_site_symmetry_1
_geom_angle_site_symmetry_3
_geom_angle
_geom_angle_publ_flag
O4 Re1 O2 3_666 3_666 89.22(6) y
O4 Re1 O1 3_666 . 90.42(6) y
O2 Re1 O1 3_666 . 179.64(6) ?
O4 Re1 O3 3_666 . 179.91(6) ?
O2 Re1 O3 3_666 . 90.72(6) y
O1 Re1 O3 . . 89.64(6) y
O4 Re1 Re1 3_666 3_666 90.86(4) ?
O2 Re1 Re1 3_666 3_666 89.64(4) ?
O1 Re1 Re1 . 3_666 90.35(4) ?
O3 Re1 Re1 . 3_666 89.08(4) ?
O4 Re1 Br1 3_666 . 93.87(4) ?
O2 Re1 Br1 3_666 . 88.85(4) ?
O1 Re1 Br1 . . 91.19(4) ?
O3 Re1 Br1 . . 86.19(4) ?
Re1 Re1 Br1 3_666 . 175.018(7) y
C1 O1 Re1 . . 119.12(13) ?
C1 O2 Re1 . 3_666 120.39(13) ?
C5 O3 Re1 . . 120.03(13) ?
C5 O4 Re1 . 3_666 119.18(13) ?
O2 C1 O1 . . 120.51(18) ?
O2 C1 C2 . . 118.63(18) ?
O1 C1 C2 . . 120.85(18) ?
C1 C2 C3 . . 115.75(18) ?
C1 C2 H2A . . 108.3 ?
C3 C2 H2A . . 108.3 ?
C1 C2 H2B . . 108.3 ?
C3 C2 H2B . . 108.3 ?
H2A C2 H2B . . 107.4 ?
C2 C3 C4 . . 109.79(19) ?
C2 C3 H3A . . 109.7 ?
C4 C3 H3A . . 109.7 ?
C2 C3 H3B . . 109.7 ?
C4 C3 H3B . . 109.7 ?
H3A C3 H3B . . 108.2 ?
C3 C4 H4A . . 109.5 ?
C3 C4 H4B . . 109.5 ?
H4A C4 H4B . . 109.5 ?
C3 C4 H4C . . 109.5 ?
H4A C4 H4C . . 109.5 ?
H4B C4 H4C . . 109.5 ?
O3 C5 O4 . . 120.85(18) ?
O3 C5 C6 . . 120.16(18) ?
O4 C5 C6 . . 118.92(18) ?
C5 C6 C7 . . 110.48(19) ?
C5 C6 H6A . . 109.6 ?
C7 C6 H6A . . 109.6 ?
C5 C6 H6B . . 109.6 ?
C7 C6 H6B . . 109.6 ?
H6A C6 H6B . . 108.1 ?
C8 C7 C6 . . 112.4(2) ?
C8 C7 H7A . . 109.1 ?
C6 C7 H7A . . 109.1 ?
C8 C7 H7B . . 109.1 ?
C6 C7 H7B . . 109.1 ?
H7A C7 H7B . . 107.8 ?
C7 C8 H8A . . 109.5 ?
C7 C8 H8B . . 109.5 ?
H8A C8 H8B . . 109.5 ?
C7 C8 H8C . . 109.5 ?
H8A C8 H8C . . 109.5 ?
H8B C8 H8C . . 109.5 ?

loop_
_geom_bond_atom_site_label_1
_geom_bond_atom_site_label_2
_geom_bond_site_symmetry_2
_geom_bond_distance
_geom_bond_publ_flag
Re1 O4 3_666 2.0102(15) y
Re1 O2 3_666 2.0159(14) y
Re1 O1 . 2.0225(15) y
Re1 O3 . 2.0295(14) y
Re1 Re1 3_666 2.23252(17) y
Re1 Br1 . 2.6712(3) y
O1 C1 . 1.290(2) ?
O2 C1 . 1.281(2) ?
O2 Re1 3_666 2.0159(14) ?
O3 C5 . 1.281(2) ?
O4 C5 . 1.283(2) ?
O4 Re1 3_666 2.0102(14) ?
C1 C2 . 1.488(3) ?
C2 C3 . 1.521(3) ?
C2 H2A . 0.9900 ?
C2 H2B . 0.9900 ?
C3 C4 . 1.528(3) ?
C3 H3A . 0.9900 ?
C3 H3B . 0.9900 ?
C4 H4A . 0.9800 ?
C4 H4B . 0.9800 ?
C4 H4C . 0.9800 ?
C5 C6 . 1.489(3) ?
C6 C7 . 1.533(3) ?
C6 H6A . 0.9900 ?
C6 H6B . 0.9900 ?
C7 C8 . 1.514(4) ?
C7 H7A . 0.9900 ?
C7 H7B . 0.9900 ?
C8 H8A . 0.9800 ?
C8 H8B . 0.9800 ?
C8 H8C . 0.9800 ?

loop_
_geom_torsion_atom_site_label_1
_geom_torsion_atom_site_label_2
_geom_torsion_atom_site_label_3
_geom_torsion_atom_site_label_4
_geom_torsion_site_symmetry_1
_geom_torsion
_geom_torsion_publ_flag
Re1 O2 C1 O1 3_666 0.2(2) ?
Re1 O2 C1 C2 3_666 179.10(13) ?
Re1 O1 C1 O2 . 0.2(2) ?
Re1 O1 C1 C2 . -178.66(14) ?
O2 C1 C2 C3 . 177.34(18) ?
O1 C1 C2 C3 . -3.7(3) ?
C1 C2 C3 C4 . -177.54(19) y
Re1 O3 C5 O4 . -1.1(3) ?
Re1 O3 C5 C6 . 175.86(14) ?
Re1 O4 C5 O3 3_666 1.0(3) ?
Re1 O4 C5 C6 3_666 -175.98(14) ?
O3 C5 C6 C7 . -108.8(2) ?
O4 C5 C6 C7 . 68.2(3) ?
C5 C6 C7 C8 . 56.0(3) y

_cod_database_fobs_code 2241282
